data_7206659
loop_
_publ_author_name
'Sekiya, Ryo'
'Nishikiori, Shin-ichi'

_publ_section_title
;
 Synthesis, X-ray crystal structures and inclusion properties of a
 hydrogen-bonded coordination polymer [Ni(SCN)2(pppeH)2]&#x00B7;(guest)x
;
_journal_issue 21
_journal_name_full CrystEngComm
_journal_page_first 6405
_journal_paper_doi 10.1039/c1ce05566f
_journal_volume 13
_journal_year 2011
_chemical_formula_moiety 'C30 H22 N4 Ni O4 S2'
_chemical_formula_sum 'C30 H22 N4 Ni O4 S2'
_chemical_formula_weight 625.35
_chemical_name_systematic
;
?
;
_space_group_IT_number 2
_symmetry_cell_setting triclinic
_symmetry_Int_Tables_number 2
_symmetry_space_group_name_Hall '-P 1'
_symmetry_space_group_name_H-M 'P -1'
_atom_sites_solution_hydrogens geom
_atom_sites_solution_primary direct
_atom_sites_solution_secondary difmap
_audit_creation_date 2009-11-11T13:00:26-00:00
_audit_creation_method 'WinGX routine CIF_UPDATE'
_cell_angle_alpha 73.49(2)
_cell_angle_beta 32.633(9)
_cell_angle_gamma 62.65(3)
_cell_formula_units_Z 2
_cell_length_a 9.0241(18)
_cell_length_b 11.139(2)
_cell_length_c 29.368(5)
_cell_measurement_temperature 153(2)
_cell_measurement_theta_max 29.97
_cell_measurement_theta_min 3.00
_cell_volume 1381.1(9)
_computing_cell_refinement RAPID-AUTO
_computing_data_collection RAPID-AUTO
_computing_data_reduction RAPID-AUTO
_computing_structure_refinement 'SHELXL-97 (Sheldrick, 1997)'
_computing_structure_solution 'SHELXS-97 (Sheldrick, 1997)'
_diffrn_ambient_temperature 153(2)
_diffrn_measured_fraction_theta_full 0.989
_diffrn_measured_fraction_theta_max 0.989
_diffrn_measurement_device_type 'RIGAKU RAXIS-RAPID'
_diffrn_measurement_method \w
_diffrn_radiation_monochromator graphite
_diffrn_radiation_probe x-ray
_diffrn_radiation_source 'sealed tube'
_diffrn_radiation_type MoK\a
_diffrn_radiation_wavelength 0.71069
_diffrn_reflns_av_R_equivalents 0.0314
_diffrn_reflns_av_unetI/netI 0.0363
_diffrn_reflns_limit_h_max 12
_diffrn_reflns_limit_h_min 0
_diffrn_reflns_limit_k_max 15
_diffrn_reflns_limit_k_min -13
_diffrn_reflns_limit_l_max 41
_diffrn_reflns_limit_l_min -22
_diffrn_reflns_number 16580
_diffrn_reflns_theta_full 29.97
_diffrn_reflns_theta_max 29.97
_diffrn_reflns_theta_min 3.00
_exptl_absorpt_coefficient_mu 0.898
_exptl_absorpt_correction_T_max 0.9156
_exptl_absorpt_correction_T_min 0.7682
_exptl_absorpt_correction_type multi-scan
_exptl_absorpt_process_details 'ABSCOR (Higashi, 1995)'
_exptl_crystal_colour 'pale green'
_exptl_crystal_density_diffrn 1.504
_exptl_crystal_density_method 'not measured'
_exptl_crystal_description block
_exptl_crystal_F_000 644
_exptl_crystal_size_max 0.31
_exptl_crystal_size_mid 0.10
_exptl_crystal_size_min 0.10
_refine_diff_density_max 0.396
_refine_diff_density_min -0.605
_refine_diff_density_rms 0.073
_refine_ls_extinction_method none
_refine_ls_goodness_of_fit_ref 1.001
_refine_ls_hydrogen_treatment constr
_refine_ls_matrix_type full
_refine_ls_number_parameters 373
_refine_ls_number_reflns 7952
_refine_ls_number_restraints 0
_refine_ls_restrained_S_all 1.001
_refine_ls_R_factor_all 0.0656
_refine_ls_R_factor_gt 0.0382
_refine_ls_shift/su_max 0.001
_refine_ls_shift/su_mean 0.000
_refine_ls_structure_factor_coef Fsqd
_refine_ls_weighting_details 'calc w=1/[\s^2^(Fo^2^)+(0.0560P)^2^+0.0000P] where P=(Fo^2^+2Fc^2^)/3'
_refine_ls_weighting_scheme calc
_refine_ls_wR_factor_gt 0.0918
_refine_ls_wR_factor_ref 0.1006
_reflns_number_gt 5342
_reflns_number_total 7952
_reflns_threshold_expression >2sigma(I)
_cod_data_source_file c1ce05566f.txt
_cod_data_source_block guestfree
_cod_depositor_comments
;
The following automatic conversions were performed:

'_symmetry_cell_setting' value 'Triclinic' changed to 'triclinic'
according to /home/saulius/struct/CIF-dictionaries/cif_core.dic
dictionary named 'cif_core.dic' version 2.4.1 from
2010-06-29.

'_diffrn_radiation_probe' value 'X-ray' changed to
'x-ray' according to
/home/saulius/struct/CIF-dictionaries/cif_core.dic dictionary named
'cif_core.dic' version 2.4.1 from 2010-06-29.

Automatic conversion script
Id: cif_fix_values 1715 2011-07-08 13:25:40Z adriana 
;
_cod_original_cell_volume 1381.1(5)
_cod_database_code 7206659

loop_
_symmetry_equiv_pos_as_xyz
'x, y, z'
'-x, -y, -z'

loop_
_atom_site_label
_atom_site_type_symbol
_atom_site_fract_x
_atom_site_fract_y
_atom_site_fract_z
_atom_site_U_iso_or_equiv
_atom_site_adp_type
_atom_site_occupancy
_atom_site_symmetry_multiplicity
_atom_site_calc_flag
_atom_site_refinement_flags
C2 C 0.3419(4) 0.17691(17) -0.06623(11) 0.0166(3) Uani 1 1 d .
C1 C -0.3609(4) 0.32006(17) 0.07757(11) 0.0167(3) Uani 1 1 d .
C11 C -0.3350(4) 0.0443(2) 0.17248(12) 0.0273(4) Uani 1 1 d .
H11 H -0.4953 0.1117 0.1895 0.033 Uiso 1 1 calc R
C12 C -0.3781(4) 0.0361(2) 0.23075(12) 0.0266(4) Uani 1 1 d .
H12 H -0.5637 0.0973 0.2859 0.032 Uiso 1 1 calc R
C13 C -0.1494(4) -0.06192(18) 0.20873(11) 0.0184(3) Uani 1 1 d .
C14 C 0.1101(4) -0.15020(18) 0.12768(11) 0.0201(3) Uani 1 1 d .
H14 H 0.2699 -0.2215 0.1101 0.024 Uiso 1 1 calc R
C15 C 0.1374(4) -0.13507(18) 0.07277(11) 0.0203(3) Uani 1 1 d .
H15 H 0.3183 -0.1966 0.0178 0.024 Uiso 1 1 calc R
C16 C -0.1667(4) -0.06761(18) 0.26420(11) 0.0180(3) Uani 1 1 d .
C17 C -0.3355(4) 0.05103(19) 0.32084(11) 0.0210(4) Uani 1 1 d .
H17 H -0.4671 0.1335 0.3309 0.025 Uiso 1 1 calc R
C18 C -0.3139(4) 0.05019(19) 0.36253(11) 0.0212(4) Uani 1 1 d .
H18 H -0.4293 0.1319 0.4003 0.025 Uiso 1 1 calc R
C19 C -0.1231(4) -0.07053(19) 0.34911(11) 0.0196(3) Uani 1 1 d .
C20 C 0.0294(4) -0.19084(19) 0.29715(11) 0.0209(4) Uani 1 1 d .
H20 H 0.1509 -0.275 0.29 0.025 Uiso 1 1 calc R
C21 C 0.0064(4) -0.18948(18) 0.25593(11) 0.0202(3) Uani 1 1 d .
H21 H 0.1103 -0.2729 0.2215 0.024 Uiso 1 1 calc R
C22 C -0.0690(4) -0.07594(19) 0.38498(11) 0.0222(4) Uani 1 1 d .
H22 H 0.0522 -0.1642 0.3758 0.027 Uiso 1 1 calc R
C23 C -0.1742(4) 0.0316(2) 0.42935(11) 0.0224(4) Uani 1 1 d .
H23 H -0.3055 0.1204 0.4424 0.027 Uiso 1 1 calc R
C24 C -0.0928(4) 0.0165(2) 0.45851(12) 0.0225(4) Uani 1 1 d .
C31 C -0.1140(4) 0.58996(19) 0.11867(12) 0.0236(4) Uani 1 1 d .
H31 H -0.0929 0.6682 0.0929 0.028 Uiso 1 1 calc R
C32 C -0.1568(4) 0.58389(19) 0.17659(12) 0.0239(4) Uani 1 1 d .
H32 H -0.166 0.6576 0.19 0.029 Uiso 1 1 calc R
C33 C -0.1867(4) 0.47103(19) 0.21565(11) 0.0209(4) Uani 1 1 d .
C34 C -0.1775(5) 0.3688(2) 0.19390(13) 0.0288(4) Uani 1 1 d .
H34 H -0.2008 0.2901 0.2193 0.035 Uiso 1 1 calc R
C35 C -0.1345(5) 0.3822(2) 0.13521(13) 0.0282(4) Uani 1 1 d .
H35 H -0.1284 0.311 0.1214 0.034 Uiso 1 1 calc R
C36 C -0.2093(4) 0.46007(19) 0.27262(11) 0.0193(3) Uani 1 1 d .
C37 C -0.3377(4) 0.57985(19) 0.31974(12) 0.0233(4) Uani 1 1 d .
H37 H -0.4395 0.6674 0.3223 0.028 Uiso 1 1 calc R
C38 C -0.3188(4) 0.57278(19) 0.36263(12) 0.0228(4) Uani 1 1 d .
H38 H -0.4067 0.6554 0.3939 0.027 Uiso 1 1 calc R
C39 C -0.1716(4) 0.44541(19) 0.36041(11) 0.0203(4) Uani 1 1 d .
C40 C -0.0661(4) 0.3259(2) 0.31920(11) 0.0224(4) Uani 1 1 d .
H40 H 0.019 0.238 0.3211 0.027 Uiso 1 1 calc R
C41 C -0.0824(4) 0.33221(19) 0.27558(11) 0.0219(4) Uani 1 1 d .
H41 H -0.007 0.2493 0.2477 0.026 Uiso 1 1 calc R
C42 C -0.1114(4) 0.4339(2) 0.39500(12) 0.0238(4) Uani 1 1 d .
H42 H -0.0331 0.3437 0.3973 0.029 Uiso 1 1 calc R
C43 C -0.1565(4) 0.5388(2) 0.42364(12) 0.0256(4) Uani 1 1 d .
H43 H -0.2417 0.6301 0.4239 0.031 Uiso 1 1 calc R
C44 C -0.0806(4) 0.5196(2) 0.45473(12) 0.0255(4) Uani 1 1 d .
N2 N 0.2424(3) 0.29177(15) -0.04171(10) 0.0192(3) Uani 1 1 d .
N1 N -0.2653(3) 0.20415(15) 0.05547(9) 0.0187(3) Uani 1 1 d .
N11 N -0.0795(3) -0.03755(15) 0.09314(9) 0.0193(3) Uani 1 1 d .
N21 N -0.1009(4) 0.49029(15) 0.09693(10) 0.0207(3) Uani 1 1 d .
O11 O -0.1791(3) 0.12289(14) 0.49355(10) 0.0326(3) Uani 1 1 d .
O12 O 0.0679(3) -0.10642(14) 0.44537(10) 0.0328(3) Uani 1 1 d .
H212 H 0.1004 -0.1025 0.4645 0.049 Uiso 1 1 calc R
O31 O -0.1511(4) 0.62545(15) 0.48595(10) 0.0366(4) Uani 1 1 d .
O32 O 0.0549(3) 0.39551(15) 0.44817(10) 0.0342(3) Uani 1 1 d .
H232 H 0.0863 0.3974 0.4679 0.051 Uiso 1 1 calc R
S2 S 0.48119(10) 0.01442(4) -0.10131(3) 0.02160(10) Uani 1 1 d .
S1 S -0.48650(10) 0.48403(4) 0.10613(3) 0.02462(11) Uani 1 1 d .
Ni1 Ni 0 0 0 0.01384(8) Uani 1 2 d S
Ni2 Ni 0 0.5 0 0.01535(8) Uani 1 2 d S

loop_
_atom_site_aniso_label
_atom_site_aniso_U_11
_atom_site_aniso_U_22
_atom_site_aniso_U_33
_atom_site_aniso_U_23
_atom_site_aniso_U_13
_atom_site_aniso_U_12
C2 0.0181(8) 0.0163(8) 0.0197(8) 0.0049(6) -0.0163(7) -0.0082(7)
C1 0.0183(8) 0.0177(8) 0.0179(8) 0.0035(6) -0.0156(7) -0.0077(7)
C11 0.0200(8) 0.0331(10) 0.0205(9) -0.0019(8) -0.0176(8) -0.0008(8)
C12 0.0201(8) 0.0307(10) 0.0186(8) -0.0029(8) -0.0162(8) -0.0014(8)
C13 0.0226(8) 0.0203(8) 0.0188(8) 0.0057(7) -0.0182(7) -0.0101(7)
C14 0.0227(8) 0.0183(8) 0.0235(8) 0.0020(7) -0.0205(8) -0.0057(7)
C15 0.0218(8) 0.0193(8) 0.0219(8) 0.0009(7) -0.0190(8) -0.0055(7)
C16 0.0214(8) 0.0207(8) 0.0195(8) 0.0055(7) -0.0180(7) -0.0102(7)
C17 0.0224(8) 0.0206(9) 0.0205(8) 0.0025(7) -0.0186(8) -0.0063(7)
C18 0.0244(9) 0.0203(9) 0.0206(8) 0.0020(7) -0.0192(8) -0.0079(7)
C19 0.0232(8) 0.0221(9) 0.0208(8) 0.0052(7) -0.0194(8) -0.0103(7)
C20 0.0237(9) 0.0199(8) 0.0218(8) 0.0038(7) -0.0199(8) -0.0072(7)
C21 0.0261(9) 0.0183(8) 0.0217(8) 0.0034(7) -0.0210(8) -0.0083(7)
C22 0.0243(9) 0.0255(9) 0.0219(8) 0.0048(7) -0.0203(8) -0.0098(8)
C23 0.0254(9) 0.0268(9) 0.0229(9) 0.0053(8) -0.0215(8) -0.0107(8)
C24 0.0257(9) 0.0265(9) 0.0226(8) 0.0041(8) -0.0210(8) -0.0113(8)
C31 0.0368(10) 0.0219(9) 0.0296(9) 0.0105(8) -0.0299(9) -0.0170(8)
C32 0.0368(10) 0.0222(9) 0.0284(9) 0.0082(8) -0.0290(9) -0.0160(8)
C33 0.0253(9) 0.0228(9) 0.0209(8) 0.0050(7) -0.0201(8) -0.0110(8)
C34 0.0509(12) 0.0256(10) 0.0365(10) 0.0172(9) -0.0397(11) -0.0248(10)
C35 0.0498(12) 0.0255(10) 0.0361(11) 0.0153(9) -0.0389(11) -0.0241(10)
C36 0.0224(8) 0.0229(9) 0.0195(8) 0.0054(7) -0.0185(8) -0.0102(7)
C37 0.0275(9) 0.0210(9) 0.0253(9) 0.0029(7) -0.0236(9) -0.0063(8)
C38 0.0269(9) 0.0204(9) 0.0237(9) 0.0000(7) -0.0221(8) -0.0057(8)
C39 0.0199(8) 0.0246(9) 0.0170(8) 0.0028(7) -0.0159(7) -0.0075(7)
C40 0.0246(9) 0.0226(9) 0.0213(8) 0.0047(7) -0.0199(8) -0.0084(8)
C41 0.0265(9) 0.0210(9) 0.0213(8) 0.0049(7) -0.0206(8) -0.0101(8)
C42 0.0241(9) 0.0283(10) 0.0218(9) 0.0023(8) -0.0202(8) -0.0079(8)
C43 0.0324(10) 0.0294(10) 0.0292(10) 0.0084(8) -0.0282(9) -0.0136(9)
C44 0.0282(9) 0.0307(10) 0.0258(9) 0.0060(8) -0.0236(9) -0.0131(9)
N2 0.0219(7) 0.0172(7) 0.0238(7) 0.0037(6) -0.0197(7) -0.0085(6)
N1 0.0197(7) 0.0172(7) 0.0209(7) 0.0035(6) -0.0170(6) -0.0082(6)
N11 0.0202(7) 0.0210(7) 0.0188(7) 0.0028(6) -0.0172(6) -0.0063(6)
N21 0.0305(8) 0.0185(7) 0.0247(7) 0.0068(6) -0.0246(7) -0.0124(7)
O11 0.0461(9) 0.0264(7) 0.0460(9) 0.0019(7) -0.0424(8) -0.0098(7)
O12 0.0406(8) 0.0276(7) 0.0433(8) -0.0034(7) -0.0389(8) -0.0026(7)
O31 0.0505(9) 0.0317(8) 0.0518(10) 0.0038(7) -0.0473(9) -0.0120(7)
O32 0.0437(9) 0.0305(8) 0.0446(9) 0.0018(7) -0.0411(8) -0.0069(7)
S2 0.0192(2) 0.0134(2) 0.0251(2) 0.00009(17) -0.0170(2) -0.00578(17)
S1 0.0209(2) 0.0136(2) 0.0295(2) -0.00188(18) -0.0191(2) -0.00509(18)
Ni1 0.01798(15) 0.01076(14) 0.01665(14) 0.00246(11) -0.01510(14) -0.00572(12)
Ni2 0.02185(16) 0.01224(15) 0.01946(15) 0.00388(12) -0.01831(14) -0.00783(13)

loop_
_atom_type_symbol
_atom_type_description
_atom_type_scat_dispersion_real
_atom_type_scat_dispersion_imag
_atom_type_scat_source
C C 0.0033 0.0016 'International Tables Vol C Tables 4.2.6.8 and 6.1.1.4'
H H 0 0 'International Tables Vol C Tables 4.2.6.8 and 6.1.1.4'
N N 0.0061 0.0033 'International Tables Vol C Tables 4.2.6.8 and 6.1.1.4'
O O 0.0106 0.006 'International Tables Vol C Tables 4.2.6.8 and 6.1.1.4'
S S 0.1246 0.1234 'International Tables Vol C Tables 4.2.6.8 and 6.1.1.4'
Ni Ni 0.3393 1.1124 'International Tables Vol C Tables 4.2.6.8 and 6.1.1.4'

loop_
_geom_angle_atom_site_label_1
_geom_angle_atom_site_label_2
_geom_angle_atom_site_label_3
_geom_angle
_geom_angle_site_symmetry_1
_geom_angle_site_symmetry_3
N2 C2 S2 179.17(16) . .
N1 C1 S1 178.3(2) . .
N11 C11 C12 123.78(17) . .
N11 C11 H11 118.1 . .
C12 C11 H11 118.1 . .
C11 C12 C13 120.16(17) . .
C11 C12 H12 119.9 . .
C13 C12 H12 119.9 . .
C14 C13 C12 115.75(16) . .
C14 C13 C16 120.97(16) . .
C12 C13 C16 123.15(17) . .
C15 C14 C13 120.70(17) . .
C15 C14 H14 119.7 . .
C13 C14 H14 119.7 . .
N11 C15 C14 123.33(17) . .
N11 C15 H15 118.3 . .
C14 C15 H15 118.3 . .
C21 C16 C17 117.85(16) . .
C21 C16 C13 120.47(16) . .
C17 C16 C13 121.46(16) . .
C18 C17 C16 121.21(17) . .
C18 C17 H17 119.4 . .
C16 C17 H17 119.4 . .
C17 C18 C19 120.33(17) . .
C17 C18 H18 119.8 . .
C19 C18 H18 119.8 . .
C20 C19 C18 118.28(17) . .
C20 C19 C22 118.42(17) . .
C18 C19 C22 123.27(17) . .
C21 C20 C19 121.04(17) . .
C21 C20 H20 119.5 . .
C19 C20 H20 119.5 . .
C20 C21 C16 121.01(17) . .
C20 C21 H21 119.5 . .
C16 C21 H21 119.5 . .
C23 C22 C19 126.25(18) . .
C23 C22 H22 116.9 . .
C19 C22 H22 116.9 . .
C22 C23 C24 122.08(18) . .
C22 C23 H23 119 . .
C24 C23 H23 119 . .
O11 C24 O12 123.50(17) . .
O11 C24 C23 118.74(18) . .
O12 C24 C23 117.75(16) . .
N21 C31 C32 123.03(17) . .
N21 C31 H31 118.5 . .
C32 C31 H31 118.5 . .
C31 C32 C33 120.79(17) . .
C31 C32 H32 119.6 . .
C33 C32 H32 119.6 . .
C32 C33 C34 115.97(16) . .
C32 C33 C36 120.52(16) . .
C34 C33 C36 123.43(17) . .
C35 C34 C33 119.99(17) . .
C35 C34 H34 120 . .
C33 C34 H34 120 . .
N21 C35 C34 123.46(17) . .
N21 C35 H35 118.3 . .
C34 C35 H35 118.3 . .
C41 C36 C37 118.20(16) . .
C41 C36 C33 121.33(17) . .
C37 C36 C33 120.25(17) . .
C38 C37 C36 121.14(17) . .
C38 C37 H37 119.4 . .
C36 C37 H37 119.4 . .
C37 C38 C39 120.75(17) . .
C37 C38 H38 119.6 . .
C39 C38 H38 119.6 . .
C40 C39 C38 117.62(17) . .
C40 C39 C42 119.60(17) . .
C38 C39 C42 122.69(17) . .
C41 C40 C39 121.76(17) . .
C41 C40 H40 119.1 . .
C39 C40 H40 119.1 . .
C40 C41 C36 120.17(17) . .
C40 C41 H41 119.9 . .
C36 C41 H41 119.9 . .
C43 C42 C39 125.83(19) . .
C43 C42 H42 117.1 . .
C39 C42 H42 117.1 . .
C42 C43 C44 123.12(19) . .
C42 C43 H43 118.4 . .
C44 C43 H43 118.4 . .
O31 C44 O32 123.78(18) . .
O31 C44 C43 118.22(18) . .
O32 C44 C43 118.00(17) . .
C2 N2 Ni2 162.61(14) . .
C1 N1 Ni1 164.91(14) . .
C11 N11 C15 116.20(16) . .
C11 N11 Ni1 121.85(12) . .
C15 N11 Ni1 121.54(12) . .
C35 N21 C31 116.74(16) . .
C35 N21 Ni2 122.51(12) . .
C31 N21 Ni2 120.61(12) . .
C24 O12 H212 109.5 . .
C44 O32 H232 109.5 . .
C2 S2 Ni1 100.00(8) . .
C1 S1 Ni2 101.52(9) . .
N1 Ni1 N1 180.0(3) . 2
N1 Ni1 N11 89.89(7) . .
N1 Ni1 N11 90.11(7) 2 .
N1 Ni1 N11 90.11(7) . 2
N1 Ni1 N11 89.89(7) 2 2
N11 Ni1 N11 180.00(5) . 2
N1 Ni1 S2 94.62(7) . .
N1 Ni1 S2 85.38(7) 2 .
N11 Ni1 S2 89.25(5) . .
N11 Ni1 S2 90.75(5) 2 .
N1 Ni1 S2 85.38(7) . 2
N1 Ni1 S2 94.62(7) 2 2
N11 Ni1 S2 90.75(5) . 2
N11 Ni1 S2 89.25(5) 2 2
S2 Ni1 S2 180.00(4) . 2
N2 Ni2 N2 180.00(18) 2_565 .
N2 Ni2 N21 89.70(7) 2_565 .
N2 Ni2 N21 90.30(7) . .
N2 Ni2 N21 90.30(7) 2_565 2_565
N2 Ni2 N21 89.70(7) . 2_565
N21 Ni2 N21 180.00(4) . 2_565
N2 Ni2 S1 92.59(7) 2_565 2_565
N2 Ni2 S1 87.41(7) . 2_565
N21 Ni2 S1 90.29(5) . 2_565
N21 Ni2 S1 89.71(5) 2_565 2_565
N2 Ni2 S1 87.41(7) 2_565 .
N2 Ni2 S1 92.59(7) . .
N21 Ni2 S1 89.71(5) . .
N21 Ni2 S1 90.29(5) 2_565 .
S1 Ni2 S1 180.00(2) 2_565 .

loop_
_geom_bond_atom_site_label_1
_geom_bond_atom_site_label_2
_geom_bond_distance
_geom_bond_site_symmetry_2
C2 N2 1.158(2) .
C2 S2 1.6450(19) .
C1 N1 1.158(2) .
C1 S1 1.6407(19) .
C11 N11 1.343(2) .
C11 C12 1.382(3) .
C11 H11 0.95 .
C12 C13 1.397(3) .
C12 H12 0.95 .
C13 C14 1.394(3) .
C13 C16 1.485(2) .
C14 C15 1.380(2) .
C14 H14 0.95 .
C15 N11 1.346(2) .
C15 H15 0.95 .
C16 C21 1.393(3) .
C16 C17 1.402(3) .
C17 C18 1.389(2) .
C17 H17 0.95 .
C18 C19 1.400(3) .
C18 H18 0.95 .
C19 C20 1.396(3) .
C19 C22 1.467(2) .
C20 C21 1.385(2) .
C20 H20 0.95 .
C21 H21 0.95 .
C22 C23 1.339(2) .
C22 H22 0.95 .
C23 C24 1.471(2) .
C23 H23 0.95 .
C24 O11 1.251(2) .
C24 O12 1.289(2) .
C31 N21 1.345(2) .
C31 C32 1.378(2) .
C31 H31 0.95 .
C32 C33 1.393(3) .
C32 H32 0.95 .
C33 C34 1.396(2) .
C33 C36 1.479(2) .
C34 C35 1.387(3) .
C34 H34 0.95 .
C35 N21 1.341(2) .
C35 H35 0.95 .
C36 C41 1.395(3) .
C36 C37 1.402(3) .
C37 C38 1.384(3) .
C37 H37 0.95 .
C38 C39 1.399(3) .
C38 H38 0.95 .
C39 C40 1.398(3) .
C39 C42 1.461(2) .
C40 C41 1.387(2) .
C40 H40 0.95 .
C41 H41 0.95 .
C42 C43 1.335(3) .
C42 H42 0.95 .
C43 C44 1.468(3) .
C43 H43 0.95 .
C44 O31 1.256(2) .
C44 O32 1.282(2) .
N2 Ni2 2.0261(19) .
N1 Ni1 2.023(2) .
N11 Ni1 2.1192(15) .
N21 Ni2 2.1201(15) .
O12 H212 0.84 .
O32 H232 0.84 .
S2 Ni1 2.5185(9) .
S1 Ni2 2.5250(9) .
Ni1 N1 2.023(2) 2
Ni1 N11 2.1192(15) 2
Ni1 S2 2.5185(9) 2
Ni2 N2 2.0261(19) 2_565
Ni2 N21 2.1201(15) 2_565
Ni2 S1 2.5250(9) 2_565
